data_7241502
loop_
_publ_author_name
'Arhangelskis, Mihails'
'Van Meervelt, Luc'
'Dobrza\'nska, Liliana'

_publ_section_title
;
 Influence of ligand composition on crystal structure formation --
 isostructurality and morphotropism
;
_journal_issue 2
_journal_name_full CrystEngComm
_journal_page_first 317
_journal_page_last 323
_journal_paper_doi 10.1039/D0CE01302A
_journal_volume 23
_journal_year 2021
_chemical_formula_moiety 'C14 H14 Ag N4, C F3 O3 S'
_chemical_formula_sum 'C15 H14 Ag F3 N4 O3 S'
_chemical_formula_weight 495.23
_chemical_name_common work
_space_group_IT_number 9
_space_group_name_Hall 'C -2yc'
_space_group_name_H-M_alt 'C 1 c 1'
_symmetry_cell_setting monoclinic
_symmetry_space_group_name_Hall 'C -2yc'
_symmetry_space_group_name_H-M 'C 1 c 1'
_atom_sites_solution_hydrogens geom
_atom_sites_solution_primary direct
_atom_sites_solution_secondary difmap
_audit_creation_method SHELXL-97
_audit_update_record
;
2020-09-05 deposited with the CCDC.	2020-11-25 downloaded from the CCDC.
;
_cell_angle_alpha 90.00
_cell_angle_beta 93.567(5)
_cell_angle_gamma 90.00
_cell_formula_units_Z 4
_cell_length_a 13.335(4)
_cell_length_b 16.400(5)
_cell_length_c 8.497(3)
_cell_measurement_reflns_used 2264
_cell_measurement_temperature 100(2)
_cell_measurement_theta_max 24.98
_cell_measurement_theta_min 2.485
_cell_volume 1854.6(10)
_computing_cell_refinement 'SAINT (Bruker, 2002)'
_computing_data_collection 'SMART (Bruker, 2001)'
_computing_data_reduction SAINT
_computing_molecular_graphics 'Mercury (Macrae et al., 2008)'
_computing_structure_refinement 'SHELXL-97 (Sheldrick, 2008)'
_computing_structure_solution 'SHELXS-97 (Sheldrick, 2008)'
_diffrn_ambient_temperature 100(2)
_diffrn_measured_fraction_theta_full 0.993
_diffrn_measured_fraction_theta_max 0.993
_diffrn_measurement_device_type 'Bruker APEX CCD area-detector'
_diffrn_measurement_method \w
_diffrn_radiation_monochromator graphite
_diffrn_radiation_source 'fine-focus sealed tube'
_diffrn_radiation_type MoK\a
_diffrn_radiation_wavelength 0.71073
_diffrn_reflns_av_R_equivalents 0.0493
_diffrn_reflns_av_sigmaI/netI 0.0995
_diffrn_reflns_limit_h_max 15
_diffrn_reflns_limit_h_min -15
_diffrn_reflns_limit_k_max 12
_diffrn_reflns_limit_k_min -19
_diffrn_reflns_limit_l_max 10
_diffrn_reflns_limit_l_min -10
_diffrn_reflns_number 4541
_diffrn_reflns_theta_full 24.98
_diffrn_reflns_theta_max 24.98
_diffrn_reflns_theta_min 1.97
_exptl_absorpt_coefficient_mu 1.252
_exptl_absorpt_correction_T_max 0.8542
_exptl_absorpt_correction_T_min 0.7532
_exptl_absorpt_correction_type multi-scan
_exptl_absorpt_process_details 'SADABS (Sheldrick, 1997)'
_exptl_crystal_colour colorless
_exptl_crystal_density_diffrn 1.774
_exptl_crystal_density_method 'not measured'
_exptl_crystal_description block
_exptl_crystal_F_000 984
_exptl_crystal_size_max 0.24
_exptl_crystal_size_mid 0.17
_exptl_crystal_size_min 0.13
_refine_diff_density_max 3.348
_refine_diff_density_min -1.057
_refine_diff_density_rms 0.197
_refine_ls_abs_structure_details 'Flack H D (1983), Acta Cryst. A39, 876-881'
_refine_ls_abs_structure_Flack 0.46(7)
_refine_ls_extinction_method none
_refine_ls_goodness_of_fit_ref 1.072
_refine_ls_hydrogen_treatment constr
_refine_ls_matrix_type full
_refine_ls_number_parameters 245
_refine_ls_number_reflns 2924
_refine_ls_number_restraints 14
_refine_ls_restrained_S_all 1.070
_refine_ls_R_factor_all 0.0915
_refine_ls_R_factor_gt 0.0745
_refine_ls_shift/su_max 0.000
_refine_ls_shift/su_mean 0.000
_refine_ls_structure_factor_coef Fsqd
_refine_ls_weighting_details 'calc w=1/[\s^2^(Fo^2^)+(0.0954P)^2^] where P=(Fo^2^+2Fc^2^)/3'
_refine_ls_weighting_scheme calc
_refine_ls_wR_factor_gt 0.1621
_refine_ls_wR_factor_ref 0.1709
_reflns_number_gt 2412
_reflns_number_total 2924
_reflns_threshold_expression >2sigma(I)
_cod_data_source_file d0ce01302a2.cif
_cod_data_source_block 1
_cod_depositor_comments 'Adding full bibliography for 7241502--7241505.cif.'
_cod_original_cell_volume 1854.6(11)
_cod_original_sg_symbol_H-M Cc
_cod_database_code 7241502

loop_
_symmetry_equiv_pos_as_xyz
'x, y, z'
'x, -y, z+1/2'
'x+1/2, y+1/2, z'
'x+1/2, -y+1/2, z+1/2'

loop_
_atom_site_label
_atom_site_type_symbol
_atom_site_fract_x
_atom_site_fract_y
_atom_site_fract_z
_atom_site_U_iso_or_equiv
_atom_site_adp_type
_atom_site_occupancy
_atom_site_symmetry_multiplicity
_atom_site_calc_flag
_atom_site_refinement_flags
_atom_site_disorder_assembly
_atom_site_disorder_group
Ag1 Ag 0.85661(7) 0.51907(6) 0.25923(8) 0.0256(3) Uani 1 1 d . . .
N1 N 0.7282(7) 0.4710(7) 0.1283(11) 0.020(3) Uani 1 1 d . . .
C2 C 0.6718(16) 0.5103(11) 0.023(2) 0.027(5) Uani 1 1 d . . .
H2 H 0.6814 0.5655 -0.0068 0.033 Uiso 1 1 calc R . .
N3 N 0.5977(8) 0.4615(7) -0.0392(12) 0.022(3) Uani 1 1 d . . .
C4 C 0.6109(10) 0.3886(9) 0.0357(15) 0.026(3) Uani 1 1 d . . .
H4 H 0.5693 0.3418 0.0220 0.032 Uiso 1 1 calc R . .
C5 C 0.6931(11) 0.3953(10) 0.1315(16) 0.031(3) Uani 1 1 d . . .
H5 H 0.7224 0.3522 0.1932 0.037 Uiso 1 1 calc R . .
C6 C 0.5139(10) 0.4862(11) -0.1518(17) 0.026(3) Uani 1 1 d . . .
H6A H 0.4881 0.4373 -0.2094 0.031 Uiso 1 1 calc R . .
H6B H 0.5401 0.5242 -0.2300 0.031 Uiso 1 1 calc R . .
C7 C 0.4295(10) 0.5262(8) -0.0762(15) 0.020(3) Uani 1 1 d U . .
C8 C 0.4220(11) 0.6091(9) -0.0805(15) 0.030(3) Uani 1 1 d . . .
H8 H 0.4685 0.6403 -0.1356 0.036 Uiso 1 1 calc R . .
C9 C 0.3453(11) 0.6480(10) -0.0036(19) 0.036(4) Uani 1 1 d . . .
H9 H 0.3406 0.7057 -0.0054 0.043 Uiso 1 1 calc R . .
C10 C 0.2768(10) 0.6030(9) 0.0747(16) 0.029(3) Uani 1 1 d . . .
H10 H 0.2256 0.6298 0.1280 0.035 Uiso 1 1 calc R . .
C11 C 0.2824(11) 0.5194(9) 0.0756(17) 0.026(3) Uani 1 1 d . . .
C12 C 0.3594(12) 0.4816(8) -0.0010(18) 0.020(3) Uani 1 1 d . . .
H12 H 0.3636 0.4238 -0.0012 0.024 Uiso 1 1 calc R . .
C13 C 0.2034(12) 0.4682(10) 0.154(2) 0.032(4) Uani 1 1 d . . .
H13A H 0.2367 0.4212 0.2081 0.039 Uiso 1 1 calc R . .
H13B H 0.1721 0.5017 0.2346 0.039 Uiso 1 1 calc R . .
N14 N 0.1260(8) 0.4388(8) 0.0414(12) 0.024(3) Uani 1 1 d . . .
C15 C 0.0410(14) 0.4796(10) -0.004(2) 0.020(4) Uani 1 1 d U . .
H15 H 0.0211 0.5294 0.0422 0.024 Uiso 1 1 calc R . .
N16 N -0.0110(8) 0.4418(7) -0.1190(13) 0.023(3) Uani 1 1 d . . .
C17 C 0.0384(10) 0.3700(9) -0.1439(15) 0.028(3) Uani 1 1 d . . .
H17 H 0.0162 0.3283 -0.2154 0.034 Uiso 1 1 calc R . .
C18 C 0.1278(10) 0.3686(9) -0.0453(16) 0.028(3) Uani 1 1 d . . .
H18 H 0.1783 0.3277 -0.0403 0.034 Uiso 1 1 calc R . .
S19 S 0.8869(2) 0.7078(2) -0.0427(4) 0.0244(7) Uani 1 1 d . . .
O20 O 0.9383(8) 0.7584(6) 0.0779(11) 0.036(2) Uani 1 1 d . . .
O21 O 0.8008(7) 0.7443(6) -0.1218(12) 0.034(2) Uani 1 1 d . . .
O22 O 0.8737(7) 0.6244(6) -0.0008(11) 0.030(2) Uani 1 1 d . . .
C23 C 0.9759(10) 0.7019(9) -0.1973(16) 0.029(3) Uani 1 1 d . . .
F24 F 0.9388(6) 0.6584(5) -0.3177(10) 0.039(2) Uani 1 1 d . . .
F25 F 1.0612(6) 0.6649(6) -0.1423(10) 0.043(2) Uani 1 1 d . . .
F26 F 1.0014(6) 0.7753(5) -0.2481(9) 0.036(2) Uani 1 1 d . . .

loop_
_atom_site_aniso_label
_atom_site_aniso_U_11
_atom_site_aniso_U_22
_atom_site_aniso_U_33
_atom_site_aniso_U_23
_atom_site_aniso_U_13
_atom_site_aniso_U_12
Ag1 0.0231(4) 0.0337(5) 0.0193(4) -0.0017(7) -0.0039(3) -0.0055(7)
N1 0.017(5) 0.032(8) 0.011(5) 0.001(5) 0.001(4) 0.008(5)
C2 0.028(9) 0.029(9) 0.024(9) 0.003(7) -0.003(7) 0.006(7)
N3 0.020(5) 0.039(8) 0.007(5) 0.005(5) 0.003(4) -0.001(5)
C4 0.021(7) 0.039(9) 0.019(7) -0.007(6) 0.006(6) -0.015(6)
C5 0.043(9) 0.029(9) 0.020(7) 0.000(6) -0.002(7) -0.010(7)
C6 0.017(7) 0.041(9) 0.020(7) -0.011(7) 0.001(5) -0.012(7)
C7 0.027(7) 0.021(8) 0.010(6) 0.004(6) -0.012(5) -0.010(6)
C8 0.035(8) 0.040(9) 0.013(6) 0.005(6) -0.010(6) -0.019(7)
C9 0.037(9) 0.028(10) 0.042(9) -0.013(7) -0.007(7) -0.001(6)
C10 0.027(8) 0.035(9) 0.023(7) -0.010(6) -0.010(6) 0.010(7)
C11 0.028(8) 0.019(8) 0.031(8) 0.003(7) -0.004(7) 0.015(7)
C12 0.028(6) 0.009(10) 0.022(7) 0.001(6) -0.012(5) 0.000(7)
C13 0.031(9) 0.038(11) 0.027(8) -0.010(7) -0.008(7) -0.005(7)
N14 0.026(6) 0.035(7) 0.012(5) 0.009(5) 0.002(5) 0.003(5)
C15 0.019(6) 0.022(6) 0.019(6) 0.003(4) 0.005(4) -0.003(4)
N16 0.026(6) 0.015(6) 0.025(6) 0.006(5) -0.005(5) 0.000(5)
C17 0.037(8) 0.037(9) 0.011(6) 0.001(6) 0.005(6) 0.012(7)
C18 0.027(7) 0.036(8) 0.023(7) -0.010(6) 0.007(6) 0.012(6)
S19 0.0268(17) 0.0250(18) 0.0209(16) -0.0014(14) -0.0020(13) -0.0008(14)
O20 0.045(6) 0.032(6) 0.032(6) -0.001(5) 0.000(5) -0.013(5)
O21 0.024(5) 0.047(7) 0.031(5) -0.003(5) -0.004(4) 0.012(5)
O22 0.035(6) 0.024(6) 0.032(5) 0.005(4) 0.003(4) -0.006(4)
C23 0.024(7) 0.033(8) 0.028(7) 0.000(6) -0.002(6) -0.010(6)
F24 0.041(5) 0.044(5) 0.034(5) -0.005(4) 0.008(4) -0.017(4)
F25 0.027(4) 0.061(6) 0.040(5) 0.009(5) 0.003(4) 0.008(4)
F26 0.052(5) 0.034(5) 0.023(4) 0.000(4) 0.003(4) -0.010(4)

loop_
_atom_type_symbol
_atom_type_description
_atom_type_scat_dispersion_real
_atom_type_scat_dispersion_imag
_atom_type_scat_source
C C 0.0033 0.0016 'International Tables Vol C Tables 4.2.6.8 and 6.1.1.4'
H H 0.0000 0.0000 'International Tables Vol C Tables 4.2.6.8 and 6.1.1.4'
N N 0.0061 0.0033 'International Tables Vol C Tables 4.2.6.8 and 6.1.1.4'
O O 0.0106 0.0060 'International Tables Vol C Tables 4.2.6.8 and 6.1.1.4'
F F 0.0171 0.0103 'International Tables Vol C Tables 4.2.6.8 and 6.1.1.4'
S S 0.1246 0.1234 'International Tables Vol C Tables 4.2.6.8 and 6.1.1.4'
Ag Ag -0.8971 1.1015 'International Tables Vol C Tables 4.2.6.8 and 6.1.1.4'

loop_
_geom_angle_atom_site_label_1
_geom_angle_atom_site_label_2
_geom_angle_atom_site_label_3
_geom_angle
_geom_angle_site_symmetry_1
_geom_angle_site_symmetry_3
_geom_angle_publ_flag
N16 Ag1 N1 175.4(5) 2_665 . ?
C2 N1 C5 106.7(13) . . ?
C2 N1 Ag1 125.9(11) . . ?
C5 N1 Ag1 127.4(9) . . ?
N1 C2 N3 110.5(15) . . ?
N1 C2 H2 124.7 . . ?
N3 C2 H2 124.7 . . ?
C2 N3 C4 105.6(12) . . ?
C2 N3 C6 126.3(13) . . ?
C4 N3 C6 127.8(12) . . ?
C5 C4 N3 106.9(12) . . ?
C5 C4 H4 126.5 . . ?
N3 C4 H4 126.5 . . ?
N1 C5 C4 110.1(13) . . ?
N1 C5 H5 124.9 . . ?
C4 C5 H5 124.9 . . ?
N3 C6 C7 113.8(11) . . ?
N3 C6 H6A 108.8 . . ?
C7 C6 H6A 108.8 . . ?
N3 C6 H6B 108.8 . . ?
C7 C6 H6B 108.8 . . ?
H6A C6 H6B 107.7 . . ?
C8 C7 C12 119.5(14) . . ?
C8 C7 C6 119.1(14) . . ?
C12 C7 C6 121.5(13) . . ?
C7 C8 C9 119.7(14) . . ?
C7 C8 H8 120.1 . . ?
C9 C8 H8 120.1 . . ?
C10 C9 C8 120.5(14) . . ?
C10 C9 H9 119.8 . . ?
C8 C9 H9 119.8 . . ?
C11 C10 C9 120.0(14) . . ?
C11 C10 H10 120.0 . . ?
C9 C10 H10 120.0 . . ?
C10 C11 C12 118.9(15) . . ?
C10 C11 C13 120.7(14) . . ?
C12 C11 C13 120.3(14) . . ?
C7 C12 C11 121.4(12) . . ?
C7 C12 H12 119.3 . . ?
C11 C12 H12 119.3 . . ?
N14 C13 C11 112.2(13) . . ?
N14 C13 H13A 109.2 . . ?
C11 C13 H13A 109.2 . . ?
N14 C13 H13B 109.2 . . ?
C11 C13 H13B 109.2 . . ?
H13A C13 H13B 107.9 . . ?
C15 N14 C18 107.8(12) . . ?
C15 N14 C13 125.0(14) . . ?
C18 N14 C13 127.0(12) . . ?
N16 C15 N14 111.8(14) . . ?
N16 C15 H15 124.1 . . ?
N14 C15 H15 124.1 . . ?
C15 N16 C17 106.4(13) . . ?
C15 N16 Ag1 127.8(11) . 2_464 ?
C17 N16 Ag1 125.8(9) . 2_464 ?
N16 C17 C18 108.5(12) . . ?
N16 C17 H17 125.7 . . ?
C18 C17 H17 125.7 . . ?
N14 C18 C17 105.3(12) . . ?
N14 C18 H18 127.4 . . ?
C17 C18 H18 127.4 . . ?
O21 S19 O22 114.3(6) . . ?
O21 S19 O20 115.0(6) . . ?
O22 S19 O20 115.5(6) . . ?
O21 S19 C23 102.9(6) . . ?
O22 S19 C23 103.0(6) . . ?
O20 S19 C23 103.7(6) . . ?
F24 C23 F26 109.3(11) . . ?
F24 C23 F25 107.0(12) . . ?
F26 C23 F25 107.0(10) . . ?
F24 C23 S19 110.9(9) . . ?
F26 C23 S19 112.1(10) . . ?
F25 C23 S19 110.3(9) . . ?

loop_
_geom_bond_atom_site_label_1
_geom_bond_atom_site_label_2
_geom_bond_distance
_geom_bond_site_symmetry_2
_geom_bond_publ_flag
Ag1 N16 2.091(10) 2_665 ?
Ag1 N1 2.134(11) . ?
N1 C2 1.31(2) . ?
N1 C5 1.328(18) . ?
C2 N3 1.35(2) . ?
C2 H2 0.9500 . ?
N3 C4 1.361(18) . ?
N3 C6 1.481(18) . ?
C4 C5 1.329(18) . ?
C4 H4 0.9500 . ?
C5 H5 0.9500 . ?
C6 C7 1.48(2) . ?
C6 H6A 0.9900 . ?
C6 H6B 0.9900 . ?
C7 C8 1.36(2) . ?
C7 C12 1.38(2) . ?
C8 C9 1.40(2) . ?
C8 H8 0.9500 . ?
C9 C10 1.38(2) . ?
C9 H9 0.9500 . ?
C10 C11 1.37(2) . ?
C10 H10 0.9500 . ?
C11 C12 1.40(2) . ?
C11 C13 1.53(2) . ?
C12 H12 0.9500 . ?
C13 N14 1.445(18) . ?
C13 H13A 0.9900 . ?
C13 H13B 0.9900 . ?
N14 C15 1.35(2) . ?
N14 C18 1.367(18) . ?
C15 N16 1.32(2) . ?
C15 H15 0.9500 . ?
N16 C17 1.371(18) . ?
N16 Ag1 2.091(10) 2_464 ?
C17 C18 1.41(2) . ?
C17 H17 0.9500 . ?
C18 H18 0.9500 . ?
S19 O21 1.426(9) . ?
S19 O22 1.427(10) . ?
S19 O20 1.456(10) . ?
S19 C23 1.827(14) . ?
C23 F24 1.319(16) . ?
C23 F26 1.330(16) . ?
C23 F25 1.347(16) . ?

loop_
_geom_hbond_atom_site_label_D
_geom_hbond_atom_site_label_H
_geom_hbond_atom_site_label_A
_geom_hbond_site_symmetry_A
_geom_hbond_distance_DH
_geom_hbond_distance_HA
_geom_hbond_distance_DA
_geom_hbond_angle_DHA
C8 H8 O20 4_464 0.95 2.95 3.64(2) 130
C9 H9 F24 4_465 0.95 2.99 3.73(2) 135
C5 H5 F24 2_565 0.95 2.90 3.39(2) 114
C15 H15 F25 1_455 0.95 2.79 3.28(2) 113
C6 H6A F26 3_445 0.99 2.69 3.56(2) 147
C4 H4 F26 3_445 0.95 2.65 3.31(2) 127
C12 H12 O20 3_445 0.95 2.95 3.86(2) 159

loop_
_geom_torsion_atom_site_label_1
_geom_torsion_atom_site_label_2
_geom_torsion_atom_site_label_3
_geom_torsion_atom_site_label_4
_geom_torsion
_geom_torsion_site_symmetry_1
_geom_torsion_site_symmetry_2
_geom_torsion_site_symmetry_3
_geom_torsion_site_symmetry_4
_geom_torsion_publ_flag
C5 N1 C2 N3 2.3(19) . . . . ?
Ag1 N1 C2 N3 179.1(9) . . . . ?
N1 C2 N3 C4 0.4(19) . . . . ?
N1 C2 N3 C6 174.3(12) . . . . ?
C2 N3 C4 C5 -2.8(16) . . . . ?
C6 N3 C4 C5 -176.7(13) . . . . ?
C2 N1 C5 C4 -4.1(18) . . . . ?
Ag1 N1 C5 C4 179.1(9) . . . . ?
N3 C4 C5 N1 4.3(16) . . . . ?
C2 N3 C6 C7 -81.2(19) . . . . ?
C4 N3 C6 C7 91.5(17) . . . . ?
N3 C6 C7 C8 100.5(15) . . . . ?
N3 C6 C7 C12 -79.0(17) . . . . ?
C12 C7 C8 C9 2.4(19) . . . . ?
C6 C7 C8 C9 -177.1(12) . . . . ?
C7 C8 C9 C10 -1(2) . . . . ?
C8 C9 C10 C11 -1(2) . . . . ?
C9 C10 C11 C12 1(2) . . . . ?
C9 C10 C11 C13 -176.5(13) . . . . ?
C8 C7 C12 C11 -2(2) . . . . ?
C6 C7 C12 C11 177.4(12) . . . . ?
C10 C11 C12 C7 0(2) . . . . ?
C13 C11 C12 C7 178.1(12) . . . . ?
C10 C11 C13 N14 97.3(17) . . . . ?
C12 C11 C13 N14 -80.5(17) . . . . ?
C11 C13 N14 C15 -88.2(18) . . . . ?
C11 C13 N14 C18 87.2(18) . . . . ?
C18 N14 C15 N16 -2.5(18) . . . . ?
C13 N14 C15 N16 173.7(13) . . . . ?
N14 C15 N16 C17 4.2(18) . . . . ?
N14 C15 N16 Ag1 -176.4(9) . . . 2_464 ?
C15 N16 C17 C18 -4.3(16) . . . . ?
Ag1 N16 C17 C18 176.3(9) 2_464 . . . ?
C15 N14 C18 C17 -0.3(16) . . . . ?
C13 N14 C18 C17 -176.4(13) . . . . ?
N16 C17 C18 N14 2.8(15) . . . . ?
O21 S19 C23 F24 -58.9(11) . . . . ?
O22 S19 C23 F24 60.2(11) . . . . ?
O20 S19 C23 F24 -179.1(10) . . . . ?
O21 S19 C23 F26 63.6(10) . . . . ?
O22 S19 C23 F26 -177.4(9) . . . . ?
O20 S19 C23 F26 -56.6(10) . . . . ?
O21 S19 C23 F25 -177.3(9) . . . . ?
O22 S19 C23 F25 -58.2(10) . . . . ?
O20 S19 C23 F25 62.5(11) . . . . ?
